data_7012849
loop_
_publ_author_name
'Chen, Chi-Tien'
'Huang, Chi-An'
'Tzeng, Yi-Ren'
'Huang, Bor-Hunn'

_publ_section_title
;
 Synthesis and characterisation of aluminium and magnesium complexes
 supported by pendant oxalic amidinate ligands
;
_journal_issue 12
_journal_name_full 'Dalton Transactions'
_journal_page_first 2585
_journal_paper_doi 10.1039/b301744c
_journal_year 2003
_chemical_formula_moiety '[Mg(Br)(THF)(C6H5N)C{N(CH2)2NMe2}-]2'
_chemical_formula_sum 'C15 H23 Br Mg N3 O'
_chemical_formula_weight 365.58
_chemical_name_systematic
; 
? 
;
_space_group_IT_number 14
_symmetry_cell_setting monoclinic
_symmetry_space_group_name_Hall '-P 2yn'
_symmetry_space_group_name_H-M 'P 1 21/n 1'
_atom_sites_solution_hydrogens geom
_atom_sites_solution_primary direct
_atom_sites_solution_secondary difmap
_audit_creation_method SHELXL-97
_cell_angle_alpha 90.00
_cell_angle_beta 108.0400(10)
_cell_angle_gamma 90.00
_cell_formula_units_Z 4
_cell_length_a 10.3022(7)
_cell_length_b 12.2215(8)
_cell_length_c 14.8699(9)
_cell_measurement_reflns_used 4078
_cell_measurement_temperature 293(2)
_cell_measurement_theta_max 25.809
_cell_measurement_theta_min 2.199
_cell_volume 1780.2(2)
_computing_cell_refinement 'Bruker SMART'
_computing_data_collection 'Bruker SMART'
_computing_data_reduction 'Bruker SHELXTL'
_computing_molecular_graphics 'Bruker SHELXTL'
_computing_publication_material 'Bruker SHELXTL'
_computing_structure_refinement 'SHELXL-97 (Sheldrick, 1997)'
_computing_structure_solution 'SHELXS-97 (Sheldrick, 1990)'
_diffrn_ambient_temperature 293(2)
_diffrn_measured_fraction_theta_full 0.995
_diffrn_measured_fraction_theta_max 0.995
_diffrn_measurement_device_type 'CCD area detector'
_diffrn_measurement_method 'phi and omega scans'
_diffrn_radiation_monochromator graphite
_diffrn_radiation_source 'fine-focus sealed tube'
_diffrn_radiation_type MoK\a
_diffrn_radiation_wavelength 0.71073
_diffrn_reflns_av_R_equivalents 0.0249
_diffrn_reflns_av_sigmaI/netI 0.0283
_diffrn_reflns_limit_h_max 12
_diffrn_reflns_limit_h_min -12
_diffrn_reflns_limit_k_max 7
_diffrn_reflns_limit_k_min -15
_diffrn_reflns_limit_l_max 18
_diffrn_reflns_limit_l_min -17
_diffrn_reflns_number 9764
_diffrn_reflns_theta_full 26.05
_diffrn_reflns_theta_max 26.05
_diffrn_reflns_theta_min 2.20
_exptl_absorpt_coefficient_mu 2.347
_exptl_absorpt_correction_T_max 1.000
_exptl_absorpt_correction_T_min 0.511
_exptl_absorpt_correction_type SADABS
_exptl_crystal_colour colorless
_exptl_crystal_density_diffrn 1.364
_exptl_crystal_density_method 'not measured'
_exptl_crystal_description parallelpiped
_exptl_crystal_F_000 756
_exptl_crystal_size_max 0.47
_exptl_crystal_size_mid 0.38
_exptl_crystal_size_min 0.20
_refine_diff_density_max 0.554
_refine_diff_density_min -0.431
_refine_diff_density_rms 0.056
_refine_ls_extinction_method none
_refine_ls_goodness_of_fit_ref 0.813
_refine_ls_hydrogen_treatment mixed
_refine_ls_matrix_type full
_refine_ls_number_parameters 190
_refine_ls_number_reflns 3505
_refine_ls_number_restraints 0
_refine_ls_restrained_S_all 0.813
_refine_ls_R_factor_all 0.0485
_refine_ls_R_factor_gt 0.0360
_refine_ls_shift/su_max 0.293
_refine_ls_shift/su_mean 0.043
_refine_ls_structure_factor_coef Fsqd
_refine_ls_weighting_details 'calc w=1/[\s^2^(Fo^2^)+(0.1000P)^2^+0.0000P] where P=(Fo^2^+2Fc^2^)/3'
_refine_ls_weighting_scheme calc
_refine_ls_wR_factor_gt 0.1066
_refine_ls_wR_factor_ref 0.1152
_reflns_number_gt 2706
_reflns_number_total 3505
_reflns_threshold_expression >2sigma(I)
_cod_data_source_file b301744c.txt
_cod_data_source_block compound_6
_cod_depositor_comments
;
The following automatic conversions were performed:
'_symmetry_cell_setting' value 'Monoclinic' changed to 'monoclinic'
according to '/home/saulius/struct/CIF-dictionaries/cif_core.dic'
dictionary named 'cif_core.dic' version 2.4.1 from 2010-06-29.

Automatic conversion script
Id: cif_fix_enum 1527 2010-12-29 10:47:43Z saulius 
;
_cod_original_sg_symbol_H-M P2(1)/n
_cod_database_code 7012849

loop_
_symmetry_equiv_pos_as_xyz
'x, y, z'
'-x+1/2, y+1/2, -z+1/2'
'-x, -y, -z'
'x-1/2, -y-1/2, z-1/2'

loop_
_atom_site_label
_atom_site_type_symbol
_atom_site_fract_x
_atom_site_fract_y
_atom_site_fract_z
_atom_site_U_iso_or_equiv
_atom_site_adp_type
_atom_site_occupancy
_atom_site_symmetry_multiplicity
_atom_site_calc_flag
_atom_site_refinement_flags
_atom_site_disorder_assembly
_atom_site_disorder_group
Mg Mg 1.08477(8) 0.35556(6) -0.11952(6) 0.0379(2) Uani 1 1 d . . .
Br Br 1.25477(3) 0.20531(3) -0.05732(2) 0.06040(15) Uani 1 1 d . . .
O O 0.9383(2) 0.28706(18) -0.23166(15) 0.0676(6) Uani 1 1 d . . .
N1 N 1.04083(19) 0.64038(15) 0.03048(14) 0.0369(4) Uani 1 1 d . . .
N2 N 1.0879(2) 0.51836(16) -0.08377(13) 0.0383(4) Uani 1 1 d . . .
N3 N 1.1952(3) 0.4327(2) -0.21513(19) 0.0670(7) Uani 1 1 d . . .
C1 C 1.0394(2) 0.54663(18) -0.01520(15) 0.0321(5) Uani 1 1 d . . .
C2 C 1.1357(3) 0.72500(19) 0.03049(17) 0.0380(5) Uani 1 1 d . . .
C3 C 1.0915(3) 0.8323(2) 0.0156(2) 0.0514(7) Uani 1 1 d . . .
H3A H 0.9991 0.8479 0.0018 0.062 Uiso 1 1 calc R . .
C4 C 1.1834(4) 0.9171(2) 0.0210(2) 0.0634(8) Uani 1 1 d . . .
H4A H 1.1517 0.9886 0.0096 0.076 Uiso 1 1 calc R . .
C5 C 1.3201(3) 0.8964(3) 0.0429(2) 0.0650(8) Uani 1 1 d . . .
H5A H 1.3813 0.9533 0.0462 0.078 Uiso 1 1 calc R . .
C6 C 1.3659(3) 0.7906(3) 0.0598(2) 0.0636(8) Uani 1 1 d . . .
H6A H 1.4588 0.7761 0.0754 0.076 Uiso 1 1 calc R . .
C7 C 1.2751(3) 0.7053(2) 0.0540(2) 0.0520(7) Uani 1 1 d . . .
H7A H 1.3078 0.6341 0.0660 0.062 Uiso 1 1 calc R . .
C8 C 1.1422(3) 0.5970(2) -0.13748(19) 0.0491(6) Uani 1 1 d . . .
H8A H 1.2360 0.6154 -0.1029 0.059 Uiso 1 1 calc R . .
H8B H 1.0884 0.6637 -0.1485 0.059 Uiso 1 1 calc R . .
C9 C 1.1343(4) 0.5428(2) -0.2301(2) 0.0608(8) Uani 1 1 d . . .
H9A H 1.0396 0.5375 -0.2688 0.073 Uiso 1 1 calc R . .
H9B H 1.1821 0.5874 -0.2637 0.073 Uiso 1 1 calc R . .
C10 C 1.3425(4) 0.4398(4) -0.1664(4) 0.1155(19) Uani 1 1 d . . .
H10A H 1.3869 0.4722 -0.2079 0.173 Uiso 1 1 calc R . .
H10B H 1.3784 0.3677 -0.1488 0.173 Uiso 1 1 calc R . .
H10C H 1.3584 0.4841 -0.1108 0.173 Uiso 1 1 calc R . .
C11 C 1.1727(8) 0.3791(4) -0.3076(4) 0.147(3) Uani 1 1 d . . .
H11A H 1.2234 0.4170 -0.3424 0.221 Uiso 1 1 calc R . .
H11B H 1.0772 0.3809 -0.3426 0.221 Uiso 1 1 calc R . .
H11C H 1.2029 0.3045 -0.2980 0.221 Uiso 1 1 calc R . .
C12 C 0.9365(7) 0.1789(4) -0.2691(4) 0.130(2) Uani 1 1 d . . .
H12A H 0.9752 0.1796 -0.3208 0.156 Uiso 1 1 calc R . .
H12B H 0.9907 0.1302 -0.2203 0.156 Uiso 1 1 calc R . .
C13 C 0.8020(12) 0.1421(7) -0.3012(6) 0.228(6) Uani 1 1 d . . .
H13A H 0.7879 0.0847 -0.2601 0.274 Uiso 1 1 calc R . .
H13B H 0.7817 0.1129 -0.3647 0.274 Uiso 1 1 calc R . .
C14 C 0.7138(6) 0.2344(8) -0.3008(4) 0.158(3) Uani 1 1 d . . .
H14A H 0.6651 0.2231 -0.2553 0.189 Uiso 1 1 calc R . .
H14B H 0.6478 0.2446 -0.3629 0.189 Uiso 1 1 calc R . .
C15 C 0.8042(4) 0.3296(4) -0.2746(3) 0.0945(13) Uani 1 1 d . . .
H15A H 0.8009 0.3725 -0.3301 0.113 Uiso 1 1 calc R . .
H15B H 0.7771 0.3759 -0.2304 0.113 Uiso 1 1 calc R . .

loop_
_atom_site_aniso_label
_atom_site_aniso_U_11
_atom_site_aniso_U_22
_atom_site_aniso_U_33
_atom_site_aniso_U_23
_atom_site_aniso_U_13
_atom_site_aniso_U_12
Mg 0.0418(4) 0.0345(4) 0.0417(4) -0.0017(3) 0.0194(3) 0.0013(3)
Br 0.0549(2) 0.0554(2) 0.0817(3) 0.02046(14) 0.03695(17) 0.01719(13)
O 0.0694(14) 0.0697(15) 0.0558(12) -0.0189(10) 0.0077(11) -0.0013(11)
N1 0.0360(10) 0.0311(10) 0.0484(11) -0.0034(8) 0.0200(9) -0.0039(8)
N2 0.0461(11) 0.0330(10) 0.0425(11) 0.0018(8) 0.0236(9) -0.0034(9)
N3 0.099(2) 0.0503(14) 0.0772(17) 0.0068(12) 0.0655(16) 0.0119(14)
C1 0.0298(10) 0.0297(11) 0.0393(12) 0.0012(9) 0.0144(9) -0.0014(9)
C2 0.0432(13) 0.0324(12) 0.0434(13) -0.0042(10) 0.0207(11) -0.0049(10)
C3 0.0521(16) 0.0359(13) 0.0716(18) -0.0029(13) 0.0272(14) -0.0031(12)
C4 0.077(2) 0.0361(15) 0.085(2) -0.0048(14) 0.0381(18) -0.0126(14)
C5 0.071(2) 0.0597(19) 0.0697(19) -0.0098(15) 0.0287(16) -0.0330(17)
C6 0.0456(16) 0.072(2) 0.073(2) -0.0014(16) 0.0183(15) -0.0171(15)
C7 0.0413(14) 0.0498(17) 0.0653(18) 0.0030(12) 0.0168(13) -0.0030(12)
C8 0.0601(16) 0.0416(14) 0.0566(15) 0.0086(12) 0.0341(13) 0.0011(12)
C9 0.088(2) 0.0538(17) 0.0542(16) 0.0132(13) 0.0418(16) 0.0021(16)
C10 0.086(3) 0.084(3) 0.212(5) 0.061(3) 0.098(3) 0.022(2)
C11 0.301(8) 0.086(3) 0.118(4) -0.024(3) 0.157(5) -0.018(4)
C12 0.167(6) 0.084(3) 0.111(4) -0.054(3) 0.001(4) -0.003(3)
C13 0.284(12) 0.139(6) 0.164(7) 0.016(5) -0.074(8) -0.126(7)
C14 0.104(4) 0.291(10) 0.066(3) -0.034(5) 0.009(3) -0.094(6)
C15 0.072(2) 0.138(4) 0.060(2) 0.016(2) 0.0016(19) 0.014(3)

loop_
_atom_type_symbol
_atom_type_description
_atom_type_scat_dispersion_real
_atom_type_scat_dispersion_imag
_atom_type_scat_source
C C 0.0033 0.0016 'International Tables Vol C Tables 4.2.6.8 and 6.1.1.4'
H H 0.0000 0.0000 'International Tables Vol C Tables 4.2.6.8 and 6.1.1.4'
N N 0.0061 0.0033 'International Tables Vol C Tables 4.2.6.8 and 6.1.1.4'
O O 0.0106 0.0060 'International Tables Vol C Tables 4.2.6.8 and 6.1.1.4'
Mg Mg 0.0486 0.0363 'International Tables Vol C Tables 4.2.6.8 and 6.1.1.4'
Br Br -0.2901 2.4595 'International Tables Vol C Tables 4.2.6.8 and 6.1.1.4'

loop_
_geom_angle_atom_site_label_1
_geom_angle_atom_site_label_2
_geom_angle_atom_site_label_3
_geom_angle
_geom_angle_site_symmetry_1
_geom_angle_site_symmetry_3
_geom_angle_publ_flag
O Mg N2 123.64(9) . . ?
O Mg N1 94.56(9) . 3_765 ?
N2 Mg N1 77.28(8) . 3_765 ?
O Mg N3 92.60(11) . . ?
N2 Mg N3 77.90(9) . . ?
N1 Mg N3 153.95(9) 3_765 . ?
O Mg Br 104.78(7) . . ?
N2 Mg Br 131.26(7) . . ?
N1 Mg Br 106.17(6) 3_765 . ?
N3 Mg Br 96.10(7) . . ?
C15 O C12 105.6(4) . . ?
C15 O Mg 125.5(2) . . ?
C12 O Mg 127.6(3) . . ?
C1 N1 C2 121.68(19) . . ?
C1 N1 Mg 115.28(14) . 3_765 ?
C2 N1 Mg 122.36(15) . 3_765 ?
C1 N2 C8 123.4(2) . . ?
C1 N2 Mg 118.41(15) . . ?
C8 N2 Mg 118.13(15) . . ?
C10 N3 C9 110.3(3) . . ?
C10 N3 C11 109.0(4) . . ?
C9 N3 C11 109.2(3) . . ?
C10 N3 Mg 110.8(2) . . ?
C9 N3 Mg 101.58(16) . . ?
C11 N3 Mg 115.7(3) . . ?
N2 C1 N1 132.6(2) . . ?
N2 C1 C1 113.2(2) . 3_765 ?
N1 C1 C1 114.2(2) . 3_765 ?
C3 C2 C7 117.9(2) . . ?
C3 C2 N1 119.8(2) . . ?
C7 C2 N1 122.0(2) . . ?
C4 C3 C2 120.9(3) . . ?
C3 C4 C5 120.6(3) . . ?
C6 C5 C4 119.2(3) . . ?
C5 C6 C7 120.7(3) . . ?
C6 C7 C2 120.6(3) . . ?
N2 C8 C9 106.7(2) . . ?
N3 C9 C8 111.3(2) . . ?
C13 C12 O 108.8(7) . . ?
C12 C13 C14 107.8(6) . . ?
C13 C14 C15 105.8(6) . . ?
O C15 C14 106.0(5) . . ?

loop_
_geom_bond_atom_site_label_1
_geom_bond_atom_site_label_2
_geom_bond_distance
_geom_bond_site_symmetry_2
_geom_bond_publ_flag
Mg O 2.050(2) . ?
Mg N2 2.057(2) . ?
Mg N1 2.119(2) 3_765 ?
Mg N3 2.282(3) . ?
Mg Br 2.5082(8) . ?
O C15 1.428(5) . ?
O C12 1.432(5) . ?
N1 C1 1.330(3) . ?
N1 C2 1.423(3) . ?
N1 Mg 2.119(2) 3_765 ?
N2 C1 1.313(3) . ?
N2 C8 1.467(3) . ?
N3 C10 1.467(6) . ?
N3 C9 1.472(4) . ?
N3 C11 1.475(5) . ?
C1 C1 1.546(4) 3_765 ?
C2 C3 1.384(4) . ?
C2 C7 1.390(4) . ?
C3 C4 1.389(4) . ?
C4 C5 1.366(5) . ?
C5 C6 1.372(5) . ?
C6 C7 1.385(4) . ?
C8 C9 1.508(4) . ?
C12 C13 1.393(11) . ?
C13 C14 1.449(12) . ?
C14 C15 1.465(9) . ?
